data_7226800
loop_
_publ_author_name
'Sahoo, Apurba Ranjan'
'Jiang, Fan'
'Bruneau, Christian'
'Sharma, Gangavaram VM'
'Suresh, Surisetti'
'Achard, Mathieu'

_publ_section_title
;
 Acetals from Primary Alcohols with the Use of Tridentate Proton
 Responsive Phosphinepyridonate Iridium Catalysts
;
_journal_name_full 'RSC Adv.'
_journal_paper_doi 10.1039/C6RA23946C
_journal_year 2016
_chemical_compound_source 'synthesis as described'
_chemical_formula_moiety 'C28 H32 Cl Ir N2 O2 P, Cl'
_chemical_formula_sum 'C28 H32 Cl2 Ir N2 O2 P'
_chemical_formula_weight 722.62
_chemical_name_systematic
;
 ?
;
_space_group_crystal_system monoclinic
_space_group_IT_number 15
_space_group_name_Hall '-C 2yc'
_space_group_name_H-M_alt 'C 1 2/c 1'
_symmetry_space_group_name_Hall '-C 2yc'
_symmetry_space_group_name_H-M 'C 1 2/c 1'
_atom_sites_solution_hydrogens geom
_audit_update_record
;
2016-06-30 deposited with the CCDC.
2016-10-13 downloaded from the CCDC.
;
_cell_angle_alpha 90
_cell_angle_beta 115.093(3)
_cell_angle_gamma 90
_cell_formula_units_Z 8
_cell_length_a 40.484(4)
_cell_length_b 8.4074(8)
_cell_length_c 21.803(2)
_cell_measurement_reflns_used 9941
_cell_measurement_temperature 150
_cell_measurement_theta_max 27.44
_cell_measurement_theta_min 2.22
_cell_measurement_wavelength 0.71073
_cell_volume 6720.6(11)
_computing_cell_refinement 'APEX3 (Bruker, 2015); SAINT (Bruker, 2014)'
_computing_data_collection 'SAINT (Bruker, 2014)'
_computing_data_reduction 'SAINT (Bruker, 2014)'
_computing_molecular_graphics 'SXGRAPH (Farrugia, 1999), Mercury (CSD, 2014)'
_computing_publication_material 'CRYSCALC (T. Roisnel, local program, 2016)'
_computing_structure_refinement 'SHELXL-2014/7 (Sheldrick, 2014)'
_computing_structure_solution 'SHELXT (Sheldrick, 2015)'
_diffrn_ambient_temperature 150
_diffrn_detector '(CMOS) PHOTON 100'
_diffrn_measured_fraction_theta_full 0.997
_diffrn_measured_fraction_theta_max 0.996
_diffrn_measurement_device_type 'D8 VENTURE Bruker AXS'
_diffrn_measurement_method 'rotation images'
_diffrn_radiation_monochromator 'multilayer monochromator'
_diffrn_radiation_probe x-ray
_diffrn_radiation_source 'Incoatec microfocus sealed tube'
_diffrn_radiation_type MoK\a
_diffrn_radiation_wavelength 0.71073
_diffrn_reflns_av_R_equivalents 0.0769
_diffrn_reflns_av_unetI/netI 0.0517
_diffrn_reflns_limit_h_max 52
_diffrn_reflns_limit_h_min -52
_diffrn_reflns_limit_k_max 10
_diffrn_reflns_limit_k_min -9
_diffrn_reflns_limit_l_max 28
_diffrn_reflns_limit_l_min -28
_diffrn_reflns_number 47789
_diffrn_reflns_theta_full 25.242
_diffrn_reflns_theta_max 27.484
_diffrn_reflns_theta_min 2.941
_exptl_absorpt_coefficient_mu 4.203
_exptl_absorpt_correction_T_max 0.685
_exptl_absorpt_correction_T_min 0.398
_exptl_absorpt_correction_type multi-scan
_exptl_absorpt_process_details
;
  [Sheldrick, G.M. (2014). SADABS Bruker AXS Inc., Madison, Wisconsin, USA]
;
_exptl_crystal_colour yellow
_exptl_crystal_density_diffrn 1.428
_exptl_crystal_description prism
_exptl_crystal_F_000 2848
_exptl_crystal_size_max 0.320
_exptl_crystal_size_mid 0.170
_exptl_crystal_size_min 0.090
_refine_diff_density_max 4.826
_refine_diff_density_min -3.417
_refine_diff_density_rms 0.293
_refine_ls_extinction_method none
_refine_ls_goodness_of_fit_ref 1.181
_refine_ls_hydrogen_treatment constr
_refine_ls_matrix_type full
_refine_ls_number_parameters 187
_refine_ls_number_reflns 7665
_refine_ls_number_restraints 0
_refine_ls_restrained_S_all 1.181
_refine_ls_R_factor_all 0.1265
_refine_ls_R_factor_gt 0.0999
_refine_ls_shift/su_max 0.011
_refine_ls_shift/su_mean 0.002
_refine_ls_structure_factor_coef Fsqd
_refine_ls_weighting_details 'w=1/[\s^2^(Fo^2^)+(0.1543P)^2^+123.1515P] where P=(Fo^2^+2Fc^2^)/3'
_refine_ls_weighting_scheme calc
_refine_ls_wR_factor_gt 0.2702
_refine_ls_wR_factor_ref 0.2959
_reflns_number_gt 5452
_reflns_number_total 7665
_reflns_threshold_expression >2sigma(I)
_cod_data_source_file c6ra23946c2.cif
_cod_data_source_block MAARS714
_cod_original_cell_volume 6720.7(12)
_cod_database_code 7226800

loop_
_space_group_symop_operation_xyz
'x, y, z'
'-x, y, -z+1/2'
'x+1/2, y+1/2, z'
'-x+1/2, y+1/2, -z+1/2'
'-x, -y, -z'
'x, -y, z-1/2'
'-x+1/2, -y+1/2, -z'
'x+1/2, -y+1/2, z-1/2'

loop_
_atom_site_label
_atom_site_type_symbol
_atom_site_fract_x
_atom_site_fract_y
_atom_site_fract_z
_atom_site_U_iso_or_equiv
_atom_site_adp_type
_atom_site_occupancy
_atom_site_site_symmetry_order
_atom_site_calc_flag
_atom_site_refinement_flags_posn
_atom_site_refinement_flags_adp
_atom_site_refinement_flags_occupancy
Ir1 Ir 0.34858(2) 0.41094(6) 0.33559(2) 0.0466(2) Uani 1 1 d . . .
Cl1 Cl 0.31985(9) 0.1565(4) 0.32495(16) 0.0528(7) Uani 1 1 d . . .
P1 P 0.34334(10) 0.3969(4) 0.22753(17) 0.0463(7) Uani 1 1 d . . .
C1 C 0.37214(18) 0.5656(11) 0.4238(4) 0.0525(14) Uani 1 1 d G . .
C2 C 0.3416(2) 0.4876(10) 0.4262(4) 0.0525(14) Uani 1 1 d G . .
C3 C 0.31000(18) 0.5346(12) 0.3683(4) 0.0525(14) Uani 1 1 d G . .
C4 C 0.3210(2) 0.6417(11) 0.3301(3) 0.0525(14) Uani 1 1 d G . .
C5 C 0.3594(2) 0.6609(11) 0.3644(4) 0.0525(14) Uani 1 1 d G . .
C6 C 0.4109(5) 0.564(2) 0.4805(9) 0.079(2) Uani 1 1 d . . .
H6A H 0.4270 0.6268 0.4666 0.118 Uiso 1 1 calc R U .
H6B H 0.4108 0.6110 0.5216 0.118 Uiso 1 1 calc R U .
H6C H 0.4198 0.4546 0.4898 0.118 Uiso 1 1 calc R U .
C7 C 0.3404(5) 0.380(2) 0.4815(9) 0.079(2) Uani 1 1 d . . .
H7A H 0.3652 0.3632 0.5164 0.118 Uiso 1 1 calc R U .
H7B H 0.3256 0.4305 0.5018 0.118 Uiso 1 1 calc R U .
H7C H 0.3295 0.2776 0.4618 0.118 Uiso 1 1 calc R U .
C8 C 0.2714(5) 0.484(3) 0.3476(9) 0.079(2) Uani 1 1 d . . .
H8A H 0.2703 0.4097 0.3814 0.118 Uiso 1 1 calc R U .
H8B H 0.2563 0.5770 0.3444 0.118 Uiso 1 1 calc R U .
H8C H 0.2624 0.4306 0.3035 0.118 Uiso 1 1 calc R U .
C9 C 0.2954(5) 0.739(2) 0.2740(8) 0.079(2) Uani 1 1 d . . .
H9A H 0.3090 0.8037 0.2551 0.118 Uiso 1 1 calc R U .
H9B H 0.2784 0.6694 0.2386 0.118 Uiso 1 1 calc R U .
H9C H 0.2817 0.8089 0.2908 0.118 Uiso 1 1 calc R U .
C10 C 0.3829(5) 0.779(2) 0.3487(9) 0.079(2) Uani 1 1 d . . .
H10A H 0.3684 0.8304 0.3052 0.118 Uiso 1 1 calc R U .
H10B H 0.3921 0.8591 0.3845 0.118 Uiso 1 1 calc R U .
H10C H 0.4035 0.7227 0.3460 0.118 Uiso 1 1 calc R U .
N11 N 0.3976(2) 0.2865(14) 0.3513(6) 0.091(3) Uani 1 1 d G . .
C12 C 0.4155(3) 0.1922(15) 0.4083(6) 0.091(3) Uani 1 1 d G . .
O18 O 0.4018(3) 0.1963(17) 0.4491(6) 0.088(4) Uani 1 1 d . . .
H18 H 0.4139 0.1387 0.4826 0.132 Uiso 1 1 calc R U .
C13 C 0.4463(3) 0.1067(14) 0.4156(6) 0.091(3) Uani 1 1 d G . .
H13 H 0.4586 0.0422 0.4545 0.109 Uiso 1 1 calc R U .
C14 C 0.4593(2) 0.1155(14) 0.3660(7) 0.091(3) Uani 1 1 d G . .
H14 H 0.4804 0.0571 0.3710 0.109 Uiso 1 1 calc R U .
C15 C 0.4414(3) 0.2099(16) 0.3091(6) 0.091(3) Uani 1 1 d G . .
H15 H 0.4503 0.2159 0.2751 0.109 Uiso 1 1 calc R U .
C16 C 0.4106(3) 0.2954(14) 0.3017(6) 0.091(3) Uani 1 1 d G . .
C17 C 0.3900(4) 0.4008(17) 0.2440(8) 0.064(4) Uani 1 1 d . . .
H17A H 0.3930 0.3647 0.2035 0.076 Uiso 1 1 calc R U .
H17B H 0.3995 0.5108 0.2546 0.076 Uiso 1 1 calc R U .
C19 C 0.3257(3) 0.2059(15) 0.1813(6) 0.044(2) Uani 1 1 d . . .
H19A H 0.3388 0.1167 0.2114 0.053 Uiso 1 1 calc R U .
H19B H 0.2996 0.1958 0.1714 0.053 Uiso 1 1 calc R U .
C20 C 0.3297(3) 0.1908(15) 0.1165(6) 0.048(3) Uani 1 1 d . . .
C21 C 0.3614(4) 0.143(2) 0.1112(8) 0.064(4) Uani 1 1 d . . .
H21 H 0.3831 0.1225 0.1506 0.077 Uiso 1 1 calc R U .
C22 C 0.3604(4) 0.127(2) 0.0471(8) 0.068(4) Uani 1 1 d . . .
H22 H 0.3823 0.0998 0.0432 0.081 Uiso 1 1 calc R U .
C23 C 0.3303(4) 0.1470(18) -0.0084(7) 0.056(3) Uani 1 1 d . . .
H23 H 0.3303 0.1227 -0.0510 0.067 Uiso 1 1 calc R U .
C24 C 0.2981(4) 0.2042(16) -0.0060(6) 0.047(3) Uani 1 1 d . . .
N25 N 0.2994(3) 0.2168(13) 0.0582(5) 0.047(2) Uani 1 1 d . . .
O26 O 0.2687(3) 0.2297(15) -0.0560(4) 0.071(3) Uani 1 1 d . . .
H26 H 0.2532 0.2629 -0.0428 0.107 Uiso 1 1 calc R U .
C27 C 0.3196(4) 0.5431(12) 0.1638(6) 0.098(3) Uani 1 1 d G . .
C28 C 0.3372(3) 0.6669(15) 0.1474(6) 0.098(3) Uani 1 1 d G . .
H28 H 0.3631 0.6697 0.1661 0.118 Uiso 1 1 calc R U .
C29 C 0.3169(4) 0.7866(12) 0.1037(6) 0.098(3) Uani 1 1 d G . .
H29 H 0.3289 0.8712 0.0925 0.118 Uiso 1 1 calc R U .
C30 C 0.2790(4) 0.7825(12) 0.0765(6) 0.098(3) Uani 1 1 d G . .
H30 H 0.2651 0.8643 0.0466 0.118 Uiso 1 1 calc R U .
C31 C 0.2614(3) 0.6587(15) 0.0929(6) 0.098(3) Uani 1 1 d G . .
H31 H 0.2356 0.6559 0.0742 0.118 Uiso 1 1 calc R U .
C32 C 0.2818(4) 0.5390(12) 0.1366(6) 0.098(3) Uani 1 1 d G . .
H32 H 0.2698 0.4543 0.1478 0.118 Uiso 1 1 calc R U .
Cl11 Cl 0.4476(8) 0.047(5) 0.5855(16) 0.161(13) Uani 0.5 1 d . . P
Cl12 Cl 0.4505(8) -0.013(5) 0.5554(16) 0.161(13) Uani 0.5 1 d . . P

loop_
_atom_site_aniso_label
_atom_site_aniso_U_11
_atom_site_aniso_U_22
_atom_site_aniso_U_33
_atom_site_aniso_U_23
_atom_site_aniso_U_13
_atom_site_aniso_U_12
Ir1 0.0467(3) 0.0404(3) 0.0477(3) -0.00633(18) 0.0150(2) 0.00036(19)
Cl1 0.0586(17) 0.0430(17) 0.0516(15) -0.0079(13) 0.0185(13) -0.0054(13)
P1 0.0528(17) 0.0463(18) 0.0456(16) -0.0129(12) 0.0264(14) -0.0072(13)
C1 0.056(3) 0.050(3) 0.049(3) -0.024(3) 0.019(2) -0.002(3)
C2 0.056(3) 0.050(3) 0.049(3) -0.024(3) 0.019(2) -0.002(3)
C3 0.056(3) 0.050(3) 0.049(3) -0.024(3) 0.019(2) -0.002(3)
C4 0.056(3) 0.050(3) 0.049(3) -0.024(3) 0.019(2) -0.002(3)
C5 0.056(3) 0.050(3) 0.049(3) -0.024(3) 0.019(2) -0.002(3)
C6 0.080(5) 0.089(6) 0.066(4) -0.024(4) 0.029(4) -0.002(4)
C7 0.080(5) 0.089(6) 0.066(4) -0.024(4) 0.029(4) -0.002(4)
C8 0.080(5) 0.089(6) 0.066(4) -0.024(4) 0.029(4) -0.002(4)
C9 0.080(5) 0.089(6) 0.066(4) -0.024(4) 0.029(4) -0.002(4)
C10 0.080(5) 0.089(6) 0.066(4) -0.024(4) 0.029(4) -0.002(4)
N11 0.049(3) 0.095(6) 0.120(7) -0.040(5) 0.029(3) -0.002(3)
C12 0.049(3) 0.095(6) 0.120(7) -0.040(5) 0.029(3) -0.002(3)
O18 0.053(6) 0.104(10) 0.087(8) 0.019(7) 0.009(5) 0.033(6)
C13 0.049(3) 0.095(6) 0.120(7) -0.040(5) 0.029(3) -0.002(3)
C14 0.049(3) 0.095(6) 0.120(7) -0.040(5) 0.029(3) -0.002(3)
C15 0.049(3) 0.095(6) 0.120(7) -0.040(5) 0.029(3) -0.002(3)
C16 0.049(3) 0.095(6) 0.120(7) -0.040(5) 0.029(3) -0.002(3)
C17 0.079(10) 0.054(9) 0.073(9) -0.037(7) 0.047(8) -0.022(7)
C19 0.045(6) 0.038(6) 0.046(6) -0.013(5) 0.016(5) -0.002(5)
C20 0.050(6) 0.038(7) 0.051(6) -0.015(5) 0.017(5) -0.005(5)
C21 0.059(8) 0.070(10) 0.066(9) -0.007(7) 0.028(7) 0.015(7)
C22 0.058(8) 0.075(11) 0.071(9) -0.009(8) 0.028(7) 0.019(7)
C23 0.070(9) 0.055(8) 0.055(7) -0.004(6) 0.038(7) -0.001(7)
C24 0.063(7) 0.048(7) 0.036(5) -0.002(5) 0.026(5) -0.009(6)
N25 0.052(5) 0.049(6) 0.038(5) -0.002(4) 0.017(4) -0.002(5)
O26 0.065(6) 0.110(10) 0.040(5) 0.008(5) 0.023(4) -0.014(6)
C27 0.179(9) 0.047(4) 0.077(5) -0.003(3) 0.063(6) 0.010(5)
C28 0.179(9) 0.047(4) 0.077(5) -0.003(3) 0.063(6) 0.010(5)
C29 0.179(9) 0.047(4) 0.077(5) -0.003(3) 0.063(6) 0.010(5)
C30 0.179(9) 0.047(4) 0.077(5) -0.003(3) 0.063(6) 0.010(5)
C31 0.179(9) 0.047(4) 0.077(5) -0.003(3) 0.063(6) 0.010(5)
C32 0.179(9) 0.047(4) 0.077(5) -0.003(3) 0.063(6) 0.010(5)
Cl11 0.063(5) 0.24(3) 0.17(2) 0.12(2) 0.039(10) 0.028(10)
Cl12 0.063(5) 0.24(3) 0.17(2) 0.12(2) 0.039(10) 0.028(10)

loop_
_atom_type_symbol
_atom_type_description
_atom_type_scat_dispersion_real
_atom_type_scat_dispersion_imag
_atom_type_scat_source
C C 0.0033 0.0016 'International Tables Vol C Tables 4.2.6.8 and 6.1.1.4'
H H 0.0000 0.0000 'International Tables Vol C Tables 4.2.6.8 and 6.1.1.4'
N N 0.0061 0.0033 'International Tables Vol C Tables 4.2.6.8 and 6.1.1.4'
O O 0.0106 0.0060 'International Tables Vol C Tables 4.2.6.8 and 6.1.1.4'
Cl Cl 0.1484 0.1585 'International Tables Vol C Tables 4.2.6.8 and 6.1.1.4'
P P 0.1023 0.0942 'International Tables Vol C Tables 4.2.6.8 and 6.1.1.4'
Ir Ir -1.4442 7.9887 'International Tables Vol C Tables 4.2.6.8 and 6.1.1.4'

loop_
_geom_angle_atom_site_label_1
_geom_angle_atom_site_label_2
_geom_angle_atom_site_label_3
_geom_angle
N11 Ir1 C1 97.0(4)
N11 Ir1 C5 111.4(4)
C1 Ir1 C5 38.00(13)
N11 Ir1 C2 117.5(4)
C1 Ir1 C2 37.80(12)
C5 Ir1 C2 63.12(15)
N11 Ir1 C4 148.1(4)
C1 Ir1 C4 63.05(16)
C5 Ir1 C4 37.65(14)
C2 Ir1 C4 62.60(15)
N11 Ir1 C3 154.8(4)
C1 Ir1 C3 62.83(15)
C5 Ir1 C3 62.73(16)
C2 Ir1 C3 37.34(12)
C4 Ir1 C3 37.25(13)
N11 Ir1 P1 79.3(4)
C1 Ir1 P1 139.3(3)
C5 Ir1 P1 105.5(2)
C2 Ir1 P1 161.8(2)
C4 Ir1 P1 99.5(2)
C3 Ir1 P1 125.7(2)
N11 Ir1 Cl1 87.6(3)
C1 Ir1 Cl1 129.1(3)
C5 Ir1 Cl1 156.3(2)
C2 Ir1 Cl1 96.1(2)
C4 Ir1 Cl1 124.3(3)
C3 Ir1 Cl1 94.0(2)
P1 Ir1 Cl1 91.44(11)
C17 P1 C27 108.6(8)
C17 P1 C19 104.8(6)
C27 P1 C19 102.4(6)
C17 P1 Ir1 99.6(5)
C27 P1 Ir1 123.3(4)
C19 P1 Ir1 116.7(4)
C2 C1 C5 108.0
C2 C1 C6 125.2(10)
C5 C1 C6 126.3(10)
C2 C1 Ir1 72.2(3)
C5 C1 Ir1 71.2(3)
C6 C1 Ir1 128.6(8)
C3 C2 C1 108.0
C3 C2 C7 123.3(10)
C1 C2 C7 128.6(9)
C3 C2 Ir1 72.2(3)
C1 C2 Ir1 70.0(3)
C7 C2 Ir1 126.5(8)
C4 C3 C2 108.0
C4 C3 C8 123.6(10)
C2 C3 C8 128.4(10)
C4 C3 Ir1 70.9(3)
C2 C3 Ir1 70.4(3)
C8 C3 Ir1 123.7(8)
C3 C4 C5 108.0
C3 C4 C9 123.7(10)
C5 C4 C9 127.1(10)
C3 C4 Ir1 71.9(3)
C5 C4 Ir1 69.9(3)
C9 C4 Ir1 133.9(8)
C1 C5 C4 108.0
C1 C5 C10 123.8(9)
C4 C5 C10 127.6(10)
C1 C5 Ir1 70.8(3)
C4 C5 Ir1 72.4(3)
C10 C5 Ir1 129.4(8)
C1 C6 H6A 109.5
C1 C6 H6B 109.5
H6A C6 H6B 109.5
C1 C6 H6C 109.5
H6A C6 H6C 109.5
H6B C6 H6C 109.5
C2 C7 H7A 109.5
C2 C7 H7B 109.5
H7A C7 H7B 109.5
C2 C7 H7C 109.5
H7A C7 H7C 109.5
H7B C7 H7C 109.5
C3 C8 H8A 109.5
C3 C8 H8B 109.5
H8A C8 H8B 109.5
C3 C8 H8C 109.5
H8A C8 H8C 109.5
H8B C8 H8C 109.5
C4 C9 H9A 109.5
C4 C9 H9B 109.5
H9A C9 H9B 109.5
C4 C9 H9C 109.5
H9A C9 H9C 109.5
H9B C9 H9C 109.5
C5 C10 H10A 109.5
C5 C10 H10B 109.5
H10A C10 H10B 109.5
C5 C10 H10C 109.5
H10A C10 H10C 109.5
H10B C10 H10C 109.5
C12 N11 C16 120.0
C12 N11 Ir1 121.3(6)
C16 N11 Ir1 118.7(6)
O18 C12 N11 113.9(10)
O18 C12 C13 126.1(10)
N11 C12 C13 120.0
C12 O18 H18 109.5
C12 C13 C14 120.0
C12 C13 H13 120.0
C14 C13 H13 120.0
C15 C14 C13 120.0
C15 C14 H14 120.0
C13 C14 H14 120.0
C16 C15 C14 120.0
C16 C15 H15 120.0
C14 C15 H15 120.0
C15 C16 N11 120.0
C15 C16 C17 124.3(9)
N11 C16 C17 115.7(9)
C16 C17 P1 109.3(10)
C16 C17 H17A 109.8
P1 C17 H17A 109.8
C16 C17 H17B 109.8
P1 C17 H17B 109.8
H17A C17 H17B 108.3
C20 C19 P1 114.4(9)
C20 C19 H19A 108.6
P1 C19 H19A 108.6
C20 C19 H19B 108.6
P1 C19 H19B 108.6
H19A C19 H19B 107.6
N25 C20 C21 117.7(12)
N25 C20 C19 117.1(11)
C21 C20 C19 125.1(12)
C22 C21 C20 118.6(14)
C22 C21 H21 120.7
C20 C21 H21 120.7
C23 C22 C21 122.2(14)
C23 C22 H22 118.9
C21 C22 H22 118.9
C22 C23 C24 121.3(13)
C22 C23 H23 119.3
C24 C23 H23 119.3
O26 C24 N25 118.9(11)
O26 C24 C23 125.6(11)
N25 C24 C23 115.2(11)
C20 N25 C24 124.4(11)
C24 O26 H26 109.5
C28 C27 C32 120.0
C28 C27 P1 123.2(8)
C32 C27 P1 116.4(8)
C27 C28 C29 120.0
C27 C28 H28 120.0
C29 C28 H28 120.0
C28 C29 C30 120.0
C28 C29 H29 120.0
C30 C29 H29 120.0
C31 C30 C29 120.0
C31 C30 H30 120.0
C29 C30 H30 120.0
C30 C31 C32 120.0
C30 C31 H31 120.0
C32 C31 H31 120.0
C31 C32 C27 120.0
C31 C32 H32 120.0
C27 C32 H32 120.0

loop_
_geom_bond_atom_site_label_1
_geom_bond_atom_site_label_2
_geom_bond_distance
Ir1 N11 2.139(7)
Ir1 C1 2.177(8)
Ir1 C5 2.184(9)
Ir1 C2 2.206(8)
Ir1 C4 2.216(9)
Ir1 C3 2.230(8)
Ir1 P1 2.277(3)
Ir1 Cl1 2.398(3)
P1 C17 1.768(16)
P1 C27 1.797(10)
P1 C19 1.868(12)
C1 C2 1.4200
C1 C5 1.4200
C1 C6 1.533(19)
C2 C3 1.4200
C2 C7 1.52(2)
C3 C4 1.4200
C3 C8 1.492(19)
C4 C5 1.4200
C4 C9 1.47(2)
C5 C10 1.51(2)
C6 H6A 0.9800
C6 H6B 0.9800
C6 H6C 0.9800
C7 H7A 0.9800
C7 H7B 0.9800
C7 H7C 0.9800
C8 H8A 0.9800
C8 H8B 0.9800
C8 H8C 0.9800
C9 H9A 0.9800
C9 H9B 0.9800
C9 H9C 0.9800
C10 H10A 0.9800
C10 H10B 0.9800
C10 H10C 0.9800
N11 C12 1.3900
N11 C16 1.3900
C12 O18 1.233(16)
C12 C13 1.3900
O18 H18 0.8400
C13 C14 1.3900
C13 H13 0.9500
C14 C15 1.3900
C14 H14 0.9500
C15 C16 1.3900
C15 H15 0.9500
C16 C17 1.47(2)
C17 H17A 0.9900
C17 H17B 0.9900
C19 C20 1.494(17)
C19 H19A 0.9900
C19 H19B 0.9900
C20 N25 1.359(16)
C20 C21 1.394(18)
C21 C22 1.39(2)
C21 H21 0.9500
C22 C23 1.31(2)
C22 H22 0.9500
C23 C24 1.411(19)
C23 H23 0.9500
C24 O26 1.247(16)
C24 N25 1.383(14)
O26 H26 0.8400
C27 C28 1.3900
C27 C32 1.3900
C28 C29 1.3900
C28 H28 0.9500
C29 C30 1.3900
C29 H29 0.9500
C30 C31 1.3900
C30 H30 0.9500
C31 C32 1.3900
C31 H31 0.9500
C32 H32 0.9500
Cl11 Cl12 0.88(6)

loop_
_geom_torsion_atom_site_label_1
_geom_torsion_atom_site_label_2
_geom_torsion_atom_site_label_3
_geom_torsion_atom_site_label_4
_geom_torsion
C5 C1 C2 C3 0.0
C6 C1 C2 C3 172.2(11)
Ir1 C1 C2 C3 -62.6(3)
C5 C1 C2 C7 -176.1(12)
C6 C1 C2 C7 -3.9(15)
Ir1 C1 C2 C7 121.3(11)
C5 C1 C2 Ir1 62.6(3)
C6 C1 C2 Ir1 -125.2(10)
C1 C2 C3 C4 0.0
C7 C2 C3 C4 176.3(11)
Ir1 C2 C3 C4 -61.2(3)
C1 C2 C3 C8 179.2(12)
C7 C2 C3 C8 -4.5(15)
Ir1 C2 C3 C8 118.0(11)
C1 C2 C3 Ir1 61.2(3)
C7 C2 C3 Ir1 -122.5(10)
C2 C3 C4 C5 0.0
C8 C3 C4 C5 -179.2(11)
Ir1 C3 C4 C5 -60.9(3)
C2 C3 C4 C9 -167.9(11)
C8 C3 C4 C9 12.9(14)
Ir1 C3 C4 C9 131.1(10)
C2 C3 C4 Ir1 60.9(3)
C8 C3 C4 Ir1 -118.3(10)
C2 C1 C5 C4 0.0
C6 C1 C5 C4 -172.1(11)
Ir1 C1 C5 C4 63.3(3)
C2 C1 C5 C10 171.7(11)
C6 C1 C5 C10 -0.4(14)
Ir1 C1 C5 C10 -125.1(10)
C2 C1 C5 Ir1 -63.3(3)
C6 C1 C5 Ir1 124.6(10)
C3 C4 C5 C1 0.0
C9 C4 C5 C1 167.4(11)
Ir1 C4 C5 C1 -62.2(3)
C3 C4 C5 C10 -171.3(12)
C9 C4 C5 C10 -3.9(14)
Ir1 C4 C5 C10 126.5(11)
C3 C4 C5 Ir1 62.2(3)
C9 C4 C5 Ir1 -130.4(10)
C16 N11 C12 O18 178.9(13)
Ir1 N11 C12 O18 -4.2(12)
C16 N11 C12 C13 0.0
Ir1 N11 C12 C13 176.9(8)
O18 C12 C13 C14 -178.7(15)
N11 C12 C13 C14 0.0
C12 C13 C14 C15 0.0
C13 C14 C15 C16 0.0
C14 C15 C16 N11 0.0
C14 C15 C16 C17 178.9(12)
C12 N11 C16 C15 0.0
Ir1 N11 C16 C15 -177.0(8)
C12 N11 C16 C17 -179.0(11)
Ir1 N11 C16 C17 4.0(10)
C15 C16 C17 P1 147.6(7)
N11 C16 C17 P1 -33.5(11)
C27 P1 C17 C16 173.4(8)
C19 P1 C17 C16 -77.8(10)
Ir1 P1 C17 C16 43.2(9)
C17 P1 C19 C20 -59.5(11)
C27 P1 C19 C20 53.8(10)
Ir1 P1 C19 C20 -168.5(7)
P1 C19 C20 N25 -101.7(11)
P1 C19 C20 C21 82.3(16)
N25 C20 C21 C22 1(2)
C19 C20 C21 C22 176.7(14)
C20 C21 C22 C23 -3(3)
C21 C22 C23 C24 7(3)
C22 C23 C24 O26 178.6(16)
C22 C23 C24 N25 -8(2)
C21 C20 N25 C24 -2(2)
C19 C20 N25 C24 -178.5(11)
O26 C24 N25 C20 179.4(12)
C23 C24 N25 C20 5.6(18)
C17 P1 C27 C28 -17.9(8)
C19 P1 C27 C28 -128.3(7)
Ir1 P1 C27 C28 97.7(7)
C17 P1 C27 C32 169.8(6)
C19 P1 C27 C32 59.3(7)
Ir1 P1 C27 C32 -74.6(7)
C32 C27 C28 C29 0.0
P1 C27 C28 C29 -172.1(9)
C27 C28 C29 C30 0.0
C28 C29 C30 C31 0.0
C29 C30 C31 C32 0.0
C30 C31 C32 C27 0.0
C28 C27 C32 C31 0.0
P1 C27 C32 C31 172.6(8)

loop_
_platon_squeeze_void_nr
_platon_squeeze_void_average_x
_platon_squeeze_void_average_y
_platon_squeeze_void_average_z
_platon_squeeze_void_volume
_platon_squeeze_void_count_electrons
_platon_squeeze_void_content
1 0.000 -0.006 -0.001 796 191 ' '
2 0.500 -0.317 0.256 796 191 ' '
